data_4060224
loop_
_publ_author_name
'Young-Joo Lee'
'Jong-Dae Lee'
'Sung-Joon Kim'
'Samrok Keum'
'Jaejung Ko'
'Il-Hwan Suh'
'Minserk Cheong'
'Sang Ook Kang'

_publ_section_title
;
 Synthesis, Structure, and DFT Calculation of
 (Phosphino-o-carboranyl)silyl Group 10 Metal Complexes: Formation of
 Stable trans-Bis(P,Si-chelate)metal Complexes
;
_journal_name_full Organometallics
_journal_page_first 203
_journal_page_last 214
_journal_paper_doi 10.1021/om034112l
_journal_volume 23
_journal_year 2004
_chemical_formula_sum 'C32 H52 B20 P2 Pd Si2'
_chemical_formula_weight 877.46
_chemical_name_systematic
; 
 ? 
;
_space_group_IT_number 14
_symmetry_cell_setting monoclinic
_symmetry_space_group_name_Hall '-P 2ybc'
_symmetry_space_group_name_H-M 'P 1 21/c 1'
_atom_sites_solution_hydrogens geom
_atom_sites_solution_primary direct
_atom_sites_solution_secondary difmap
_audit_creation_method SHELXL-97
_cell_angle_alpha 90.00
_cell_angle_beta 93.557(7)
_cell_angle_gamma 90.00
_cell_formula_units_Z 4
_cell_length_a 11.8802(12)
_cell_length_b 15.6451(11)
_cell_length_c 23.4052(17)
_cell_measurement_reflns_used 25
_cell_measurement_temperature 293(2)
_cell_measurement_theta_max 13.94
_cell_measurement_theta_min 11.44
_cell_volume 4341.9(6)
_computing_cell_refinement 'CAD-4 software (Enraf-Nonius, 1988)'
_computing_data_collection 'CAD-4 software (Enraf-Nonius, 1988)'
_computing_data_reduction 'Xtal3.2 (Hall & Stewart, 1992)'
_computing_molecular_graphics 'ORTEP3 (Jonson & Burrett, 1998)'
_computing_publication_material SHELXL-97(Sheldrick,1997)
_computing_structure_refinement 'SHELXL-97 (Sheldrick, 1997)'
_computing_structure_solution 'SHELXS-97 (Sheldrick, 1990)'
_diffrn_ambient_temperature 293(2)
_diffrn_measured_fraction_theta_full 0.956
_diffrn_measured_fraction_theta_max 0.956
_diffrn_measurement_device_type 'Enraf-Nonius CAD-4'
_diffrn_measurement_method \w/2\q
_diffrn_radiation_monochromator graphite
_diffrn_radiation_source 'fine-focus sealed tube'
_diffrn_radiation_type MoK\a
_diffrn_radiation_wavelength 0.71070
_diffrn_reflns_av_R_equivalents 0.0590
_diffrn_reflns_av_sigmaI/netI 0.0755
_diffrn_reflns_limit_h_max 14
_diffrn_reflns_limit_h_min 0
_diffrn_reflns_limit_k_max 19
_diffrn_reflns_limit_k_min 0
_diffrn_reflns_limit_l_max 28
_diffrn_reflns_limit_l_min -28
_diffrn_reflns_number 8886
_diffrn_reflns_theta_full 25.97
_diffrn_reflns_theta_max 25.97
_diffrn_reflns_theta_min 1.57
_diffrn_standards_decay_% 5.83
_diffrn_standards_interval_count 3600
_diffrn_standards_number 2
_exptl_absorpt_coefficient_mu 0.583
_exptl_crystal_colour colorless
_exptl_crystal_density_diffrn 1.342
_exptl_crystal_density_method 'not measured'
_exptl_crystal_description block
_exptl_crystal_F_000 1792
_exptl_crystal_size_max 0.5
_exptl_crystal_size_mid 0.4
_exptl_crystal_size_min 0.4
_refine_diff_density_max 1.143
_refine_diff_density_min -1.329
_refine_diff_density_rms 0.175
_refine_ls_extinction_method none
_refine_ls_goodness_of_fit_ref 1.057
_refine_ls_hydrogen_treatment mixed
_refine_ls_matrix_type full
_refine_ls_number_parameters 558
_refine_ls_number_reflns 8459
_refine_ls_number_restraints 0
_refine_ls_restrained_S_all 1.057
_refine_ls_R_factor_all 0.1218
_refine_ls_R_factor_gt 0.0614
_refine_ls_shift/su_max 0.000
_refine_ls_shift/su_mean 0.000
_refine_ls_structure_factor_coef Fsqd
_refine_ls_weighting_details 'w=1/[\s^2^(Fo^2^)+(0.0978P)^2^+24.9129P] where P=(Fo^2^+2Fc^2^)/3'
_refine_ls_weighting_scheme calc
_refine_ls_wR_factor_gt 0.1624
_refine_ls_wR_factor_ref 0.2080
_reflns_number_gt 5760
_reflns_number_total 8459
_reflns_threshold_expression >2sigma(I)
_cod_depositor_comments
;
The following automatic conversions were performed:
'_symmetry_cell_setting' value 'Monoclinic' changed to 'monoclinic'
according to '/home/saulius/struct/CIF-dictionaries/cif_core.dic'
dictionary named 'cif_core.dic' version 2.4.1 from 2010-06-29.

Automatic conversion script
Id: cif_fix_enum 1527 2010-12-29 10:47:43Z saulius 

The following automatic conversions were performed:

'_refine_ls_weighting_scheme' value 'calc
w=1/[\s^2^(Fo^2^)+(0.0978P)^2^+24.9129P] where P=(Fo^2^+2Fc^2^)/3'
was changed to 'calc'. New tag '_refine_ls_weighting_details' was
created. The value of the new tag was set to
'w=1/[\s^2^(Fo^2^)+(0.0978P)^2^+24.9129P] where P=(Fo^2^+2Fc^2^)/3'.

Automatic conversion script
Id: cif_fix_values 3143 2015-03-26 13:38:13Z robertas 
;
_cod_original_sg_symbol_H-M P21/c
_cod_database_code 4060224

loop_
_symmetry_equiv_pos_as_xyz
'x, y, z'
'-x, y+1/2, -z+1/2'
'-x, -y, -z'
'x, -y-1/2, z-1/2'

loop_
_atom_site_label
_atom_site_type_symbol
_atom_site_fract_x
_atom_site_fract_y
_atom_site_fract_z
_atom_site_U_iso_or_equiv
_atom_site_adp_type
_atom_site_occupancy
_atom_site_calc_flag
_atom_site_refinement_flags
Pd1 Pd 0.34379(4) 0.22499(3) 0.85828(2) 0.02387(17) Uani 1 d .
P1 P 0.27898(15) 0.09468(11) 0.81711(7) 0.0242(4) Uani 1 d .
P2 P 0.16883(15) 0.29363(11) 0.86615(7) 0.0243(4) Uani 1 d .
Si1 Si 0.52904(16) 0.17049(13) 0.85773(9) 0.0302(4) Uani 1 d .
Si2 Si 0.42981(17) 0.34252(12) 0.90660(9) 0.0300(4) Uani 1 d .
C1 C 0.5113(5) 0.0460(5) 0.8566(3) 0.0285(15) Uani 1 d .
C2 C 0.3832(6) 0.0065(4) 0.8365(3) 0.0271(15) Uani 1 d .
C3 C 0.6020(8) 0.1974(6) 0.7913(4) 0.052(2) Uani 1 d .
H3A H 0.6047 0.2583 0.7868 0.078 Uiso 1 calc R
H3B H 0.5613 0.1726 0.7586 0.078 Uiso 1 calc R
H3C H 0.6774 0.1750 0.7943 0.078 Uiso 1 calc R
C4 C 0.6412(7) 0.1833(6) 0.9178(4) 0.051(2) Uani 1 d .
H4A H 0.7084 0.1538 0.9082 0.076 Uiso 1 calc R
H4B H 0.6147 0.1597 0.9524 0.076 Uiso 1 calc R
H4C H 0.6577 0.2429 0.9234 0.076 Uiso 1 calc R
C5 C 0.1433(6) 0.0598(4) 0.8400(3) 0.0313(16) Uani 1 d .
C6 C 0.1306(6) 0.0318(5) 0.8959(3) 0.0350(17) Uani 1 d .
H6 H 0.1942 0.0250 0.9207 0.042 Uiso 1 calc R
C7 C 0.0257(8) 0.0143(6) 0.9150(4) 0.050(2) Uani 1 d .
H7 H 0.0190 -0.0050 0.9522 0.060 Uiso 1 calc R
C8 C -0.0694(7) 0.0251(7) 0.8790(4) 0.056(3) Uani 1 d .
H8 H -0.1404 0.0131 0.8917 0.067 Uiso 1 calc R
C9 C -0.0586(7) 0.0537(6) 0.8247(4) 0.052(2) Uani 1 d .
H9 H -0.1226 0.0611 0.8003 0.063 Uiso 1 calc R
C10 C 0.0460(6) 0.0719(5) 0.8055(4) 0.0399(18) Uani 1 d .
H10 H 0.0512 0.0928 0.7685 0.048 Uiso 1 calc R
C11 C 0.2639(6) 0.0888(5) 0.7393(3) 0.0293(15) Uani 1 d .
C12 C 0.2076(7) 0.0226(5) 0.7106(4) 0.0393(18) Uani 1 d .
H12 H 0.1730 -0.0200 0.7310 0.047 Uiso 1 calc R
C13 C 0.2030(8) 0.0202(7) 0.6512(4) 0.051(2) Uani 1 d .
H13 H 0.1643 -0.0239 0.6319 0.061 Uiso 1 calc R
C14 C 0.2539(9) 0.0805(7) 0.6212(4) 0.062(3) Uani 1 d .
H14 H 0.2501 0.0781 0.5815 0.075 Uiso 1 calc R
C15 C 0.3112(9) 0.1456(7) 0.6490(4) 0.061(3) Uani 1 d .
H15 H 0.3470 0.1869 0.6280 0.073 Uiso 1 calc R
C16 C 0.3164(7) 0.1507(5) 0.7082(3) 0.0409(18) Uani 1 d .
H16 H 0.3549 0.1954 0.7269 0.049 Uiso 1 calc R
C17 C 0.3203(6) 0.4356(4) 0.9029(3) 0.0294(15) Uani 1 d .
C18 C 0.1866(6) 0.4107(4) 0.8826(3) 0.0261(14) Uani 1 d .
C19 C 0.4549(8) 0.3224(6) 0.9859(4) 0.052(2) Uani 1 d .
H19A H 0.5261 0.2940 0.9932 0.078 Uiso 1 calc R
H19B H 0.3956 0.2870 0.9989 0.078 Uiso 1 calc R
H19C H 0.4558 0.3759 1.0061 0.078 Uiso 1 calc R
C20 C 0.5561(7) 0.3970(5) 0.8791(5) 0.051(2) Uani 1 d .
H20A H 0.5800 0.4423 0.9047 0.076 Uiso 1 calc R
H20B H 0.5368 0.4202 0.8418 0.076 Uiso 1 calc R
H20C H 0.6162 0.3564 0.8767 0.076 Uiso 1 calc R
C21 C 0.0753(6) 0.2941(4) 0.8015(3) 0.0274(15) Uani 1 d .
C22 C 0.1264(8) 0.3040(6) 0.7506(3) 0.048(2) Uani 1 d .
H22 H 0.2044 0.3098 0.7512 0.058 Uiso 1 calc R
C23 C 0.0643(9) 0.3053(8) 0.6989(4) 0.067(3) Uani 1 d .
H23 H 0.1002 0.3141 0.6652 0.081 Uiso 1 calc R
C24 C -0.0493(9) 0.2939(7) 0.6970(4) 0.064(3) Uani 1 d .
H24 H -0.0909 0.2944 0.6620 0.077 Uiso 1 calc R
C25 C -0.1017(8) 0.2819(7) 0.7460(5) 0.061(3) Uani 1 d .
H25 H -0.1794 0.2744 0.7449 0.073 Uiso 1 calc R
C26 C -0.0385(7) 0.2810(6) 0.7976(4) 0.046(2) Uani 1 d .
H26 H -0.0750 0.2710 0.8310 0.055 Uiso 1 calc R
C27 C 0.0955(6) 0.2536(5) 0.9273(3) 0.0316(16) Uani 1 d .
C28 C -0.0139(7) 0.2724(5) 0.9401(3) 0.0401(18) Uani 1 d .
H28 H -0.0599 0.3053 0.9151 0.048 Uiso 1 calc R
C29 C -0.0543(9) 0.2422(6) 0.9901(4) 0.055(2) Uani 1 d .
H29 H -0.1288 0.2532 0.9978 0.066 Uiso 1 calc R
C30 C 0.0125(10) 0.1964(7) 1.0288(4) 0.059(3) Uani 1 d .
H30 H -0.0159 0.1775 1.0628 0.071 Uiso 1 calc R
C31 C 0.1207(9) 0.1788(6) 1.0171(4) 0.054(2) Uani 1 d .
H31 H 0.1664 0.1479 1.0434 0.064 Uiso 1 calc R
C32 C 0.1637(7) 0.2061(5) 0.9667(3) 0.0376(18) Uani 1 d .
H32 H 0.2376 0.1930 0.9589 0.045 Uiso 1 calc R
B3 B 0.4889(6) -0.0036(5) 0.7914(3) 0.0277(17) Uani 1 d .
H3 H 0.4909 0.0306 0.7504 0.033 Uiso 1 calc R
B4 B 0.6126(8) -0.0231(6) 0.8354(4) 0.041(2) Uani 1 d .
H4 H 0.6960 -0.0025 0.8228 0.049 Uiso 1 calc R
B5 B 0.5767(8) -0.0192(6) 0.9081(4) 0.044(2) Uani 1 d .
H5 H 0.6360 0.0034 0.9428 0.052 Uiso 1 calc R
B6 B 0.4287(8) 0.0029(6) 0.9081(4) 0.036(2) Uani 1 d .
H6A H 0.3920 0.0406 0.9420 0.044 Uiso 1 calc R
B7 B 0.3936(8) -0.0884(5) 0.8015(4) 0.0343(19) Uani 1 d .
H7A H 0.3336 -0.1101 0.7668 0.041 Uiso 1 calc R
B8 B 0.5392(8) -0.1100(6) 0.8015(5) 0.044(2) Uani 1 d .
H8A H 0.5745 -0.1468 0.7668 0.053 Uiso 1 calc R
B9 B 0.5934(9) -0.1184(6) 0.8729(4) 0.048(2) Uani 1 d .
H9A H 0.6650 -0.1607 0.8850 0.057 Uiso 1 calc R
B10 B 0.4797(10) -0.1035(6) 0.9177(5) 0.052(3) Uani 1 d .
H10A H 0.4762 -0.1362 0.9592 0.062 Uiso 1 calc R
B11 B 0.3561(9) -0.0857(6) 0.8737(4) 0.037(2) Uani 1 d .
H11 H 0.2723 -0.1060 0.8861 0.045 Uiso 1 calc R
B12 B 0.4589(9) -0.1595(6) 0.8521(5) 0.048(2) Uani 1 d .
H12A H 0.4425 -0.2287 0.8508 0.058 Uiso 1 calc R
B13 B 0.2198(8) 0.4351(6) 0.9519(4) 0.0341(19) Uani 1 d .
H13A H 0.2197 0.3883 0.9870 0.041 Uiso 1 calc R
B14 B 0.3190(9) 0.5173(5) 0.9508(4) 0.041(2) Uani 1 d .
H14A H 0.3844 0.5249 0.9858 0.050 Uiso 1 calc R
B15 B 0.3470(9) 0.5381(5) 0.8797(4) 0.041(2) Uani 1 d .
H15A H 0.4304 0.5601 0.8680 0.050 Uiso 1 calc R
B16 B 0.2633(8) 0.4657(5) 0.8355(4) 0.037(2) Uani 1 d .
H16A H 0.2916 0.4388 0.7954 0.045 Uiso 1 calc R
B17 B 0.0923(7) 0.4726(5) 0.9161(4) 0.0324(18) Uani 1 d .
H17 H 0.0089 0.4508 0.9280 0.039 Uiso 1 calc R
B18 B 0.1762(9) 0.5436(6) 0.9600(5) 0.047(2) Uani 1 d .
H18 H 0.1473 0.5686 1.0005 0.056 Uiso 1 calc R
B19 B 0.2563(9) 0.6056(6) 0.9147(5) 0.047(2) Uani 1 d .
H19 H 0.2803 0.6717 0.9259 0.056 Uiso 1 calc R
B20 B 0.2214(9) 0.5741(6) 0.8420(4) 0.044(2) Uani 1 d .
H20 H 0.2225 0.6188 0.8057 0.052 Uiso 1 calc R
B21 B 0.1204(8) 0.4916(6) 0.8438(4) 0.040(2) Uani 1 d .
H21 H 0.0553 0.4822 0.8088 0.047 Uiso 1 calc R
B22 B 0.1170(9) 0.5783(5) 0.8927(4) 0.043(2) Uani 1 d .
H22A H 0.0496 0.6266 0.8895 0.051 Uiso 1 calc R

loop_
_atom_site_aniso_label
_atom_site_aniso_U_11
_atom_site_aniso_U_22
_atom_site_aniso_U_33
_atom_site_aniso_U_23
_atom_site_aniso_U_13
_atom_site_aniso_U_12
Pd1 0.0218(3) 0.0231(3) 0.0265(3) -0.0029(2) -0.00009(18) -0.0009(2)
P1 0.0223(9) 0.0222(8) 0.0280(9) -0.0023(7) 0.0003(7) -0.0009(7)
P2 0.0237(9) 0.0250(9) 0.0239(8) -0.0010(7) -0.0004(7) 0.0008(7)
Si1 0.0216(9) 0.0276(10) 0.0411(11) -0.0019(8) 0.0002(8) -0.0017(8)
Si2 0.0269(10) 0.0251(10) 0.0375(11) -0.0028(8) -0.0024(8) -0.0041(8)
C1 0.018(3) 0.030(4) 0.038(4) 0.004(3) 0.004(3) 0.002(3)
C2 0.025(3) 0.025(3) 0.031(4) -0.006(3) 0.001(3) -0.003(3)
C3 0.046(5) 0.041(5) 0.071(6) 0.006(4) 0.018(5) 0.000(4)
C4 0.029(4) 0.045(5) 0.076(6) -0.010(5) -0.019(4) 0.007(4)
C5 0.028(4) 0.024(3) 0.042(4) -0.002(3) 0.009(3) -0.006(3)
C6 0.035(4) 0.039(4) 0.032(4) -0.006(3) 0.007(3) -0.006(3)
C7 0.054(5) 0.062(6) 0.037(5) 0.000(4) 0.021(4) -0.013(5)
C8 0.032(5) 0.073(7) 0.065(6) -0.009(5) 0.022(4) -0.019(5)
C9 0.028(4) 0.069(6) 0.060(6) 0.002(5) 0.006(4) -0.005(4)
C10 0.029(4) 0.047(5) 0.044(5) 0.003(4) 0.004(3) -0.003(4)
C11 0.027(4) 0.033(4) 0.027(4) 0.003(3) -0.005(3) -0.003(3)
C12 0.036(4) 0.033(4) 0.048(5) -0.007(3) -0.004(4) -0.001(3)
C13 0.050(5) 0.066(6) 0.036(5) -0.019(4) -0.010(4) 0.003(5)
C14 0.075(7) 0.077(7) 0.034(5) 0.002(5) -0.004(5) 0.018(6)
C15 0.085(8) 0.063(6) 0.038(5) 0.012(5) 0.021(5) -0.002(6)
C16 0.046(5) 0.041(4) 0.036(4) 0.006(4) 0.006(4) -0.006(4)
C17 0.034(4) 0.027(3) 0.028(4) -0.001(3) 0.003(3) -0.003(3)
C18 0.030(4) 0.020(3) 0.027(3) 0.001(3) -0.004(3) -0.001(3)
C19 0.064(6) 0.038(5) 0.050(5) -0.003(4) -0.028(4) -0.003(4)
C20 0.033(5) 0.033(4) 0.087(7) -0.003(4) 0.008(4) -0.006(4)
C21 0.027(4) 0.021(3) 0.033(4) -0.006(3) -0.004(3) 0.005(3)
C22 0.042(5) 0.071(6) 0.030(4) -0.003(4) -0.001(4) -0.009(4)
C23 0.075(7) 0.102(9) 0.023(4) 0.002(5) -0.010(4) -0.008(6)
C24 0.065(7) 0.076(7) 0.048(6) -0.004(5) -0.028(5) 0.004(6)
C25 0.034(5) 0.075(7) 0.070(7) -0.004(6) -0.017(4) -0.002(5)
C26 0.039(4) 0.061(6) 0.036(4) -0.008(4) -0.001(3) 0.002(4)
C27 0.031(4) 0.030(4) 0.034(4) -0.001(3) 0.004(3) -0.001(3)
C28 0.040(4) 0.037(4) 0.045(4) 0.003(4) 0.013(4) 0.003(4)
C29 0.057(6) 0.057(6) 0.054(5) -0.009(5) 0.028(5) -0.010(5)
C30 0.080(7) 0.062(6) 0.038(5) 0.005(4) 0.021(5) -0.008(5)
C31 0.075(7) 0.049(5) 0.036(5) 0.006(4) -0.002(4) -0.007(5)
C32 0.042(4) 0.033(4) 0.037(4) 0.001(3) -0.001(3) -0.005(3)
B3 0.021(4) 0.035(4) 0.027(4) -0.008(3) 0.002(3) 0.010(3)
B4 0.030(5) 0.040(5) 0.053(6) -0.006(4) 0.005(4) 0.009(4)
B5 0.045(5) 0.042(5) 0.043(5) 0.010(4) -0.010(4) 0.002(4)
B6 0.042(5) 0.035(5) 0.031(4) 0.001(4) -0.007(4) -0.006(4)
B7 0.035(5) 0.027(4) 0.041(5) -0.007(4) 0.005(4) -0.003(4)
B8 0.043(5) 0.030(5) 0.058(6) -0.003(4) -0.003(5) 0.003(4)
B9 0.049(6) 0.041(5) 0.052(6) 0.006(5) -0.006(5) 0.009(5)
B10 0.074(8) 0.036(5) 0.044(6) 0.012(4) -0.006(5) 0.015(5)
B11 0.049(6) 0.027(4) 0.037(5) 0.003(4) 0.011(4) 0.004(4)
B12 0.060(6) 0.025(4) 0.060(6) 0.004(4) 0.004(5) 0.005(4)
B13 0.041(5) 0.033(4) 0.029(4) -0.006(3) 0.004(4) -0.006(4)
B14 0.049(6) 0.026(4) 0.048(5) -0.013(4) -0.003(4) 0.003(4)
B15 0.051(6) 0.023(4) 0.051(5) 0.000(4) 0.008(5) -0.004(4)
B16 0.039(5) 0.026(4) 0.046(5) 0.012(4) 0.000(4) -0.002(4)
B17 0.033(4) 0.028(4) 0.036(5) 0.001(3) 0.006(4) 0.005(4)
B18 0.058(6) 0.031(5) 0.054(6) -0.007(4) 0.020(5) 0.009(4)
B19 0.055(6) 0.023(4) 0.063(6) -0.010(4) 0.013(5) 0.001(4)
B20 0.056(6) 0.024(4) 0.053(6) 0.006(4) 0.014(5) 0.007(4)
B21 0.042(5) 0.033(5) 0.043(5) 0.007(4) -0.002(4) 0.009(4)
B22 0.059(6) 0.022(4) 0.049(5) 0.000(4) 0.016(5) 0.010(4)

loop_
_atom_type_symbol
_atom_type_description
_atom_type_scat_dispersion_real
_atom_type_scat_dispersion_imag
_atom_type_scat_source
C C 0.0033 0.0016 'International Tables Vol C Tables 4.2.6.8 and 6.1.1.4'
B B 0.0013 0.0007 'International Tables Vol C Tables 4.2.6.8 and 6.1.1.4'
H H 0.0000 0.0000 'International Tables Vol C Tables 4.2.6.8 and 6.1.1.4'
Si Si 0.0817 0.0704 'International Tables Vol C Tables 4.2.6.8 and 6.1.1.4'
P P 0.1023 0.0942 'International Tables Vol C Tables 4.2.6.8 and 6.1.1.4'
Pd Pd -0.9988 1.0072 'International Tables Vol C Tables 4.2.6.8 and 6.1.1.4'

loop_
_geom_angle_atom_site_label_1
_geom_angle_atom_site_label_2
_geom_angle_atom_site_label_3
_geom_angle
P2 Pd1 Si2 88.01(7)
P2 Pd1 Si1 172.68(7)
Si2 Pd1 Si1 84.71(7)
P2 Pd1 P1 99.11(6)
Si2 Pd1 P1 171.37(7)
Si1 Pd1 P1 88.08(7)
C5 P1 C11 104.2(3)
C5 P1 C2 106.9(3)
C11 P1 C2 103.0(3)
C5 P1 Pd1 114.3(2)
C11 P1 Pd1 117.4(2)
C2 P1 Pd1 109.9(2)
C21 P2 C27 110.8(3)
C21 P2 C18 102.7(3)
C27 P2 C18 103.0(3)
C21 P2 Pd1 115.6(2)
C27 P2 Pd1 111.7(2)
C18 P2 Pd1 111.8(2)
C3 Si1 C4 104.6(4)
C3 Si1 C1 105.5(4)
C4 Si1 C1 100.7(4)
C3 Si1 Pd1 113.7(3)
C4 Si1 Pd1 125.0(3)
C1 Si1 Pd1 105.1(2)
C20 Si2 C19 109.4(4)
C20 Si2 C17 101.0(4)
C19 Si2 C17 103.4(4)
C20 Si2 Pd1 121.5(3)
C19 Si2 Pd1 112.3(3)
C17 Si2 Pd1 107.0(2)
C2 C1 B4 109.1(6)
C2 C1 B3 59.9(4)
B4 C1 B3 62.0(5)
C2 C1 B5 109.8(6)
B4 C1 B5 62.4(5)
B3 C1 B5 113.1(6)
C2 C1 B6 60.7(4)
B4 C1 B6 113.1(6)
B3 C1 B6 112.2(6)
B5 C1 B6 62.3(5)
C2 C1 Si1 117.6(4)
B4 C1 Si1 123.7(5)
B3 C1 Si1 118.1(5)
B5 C1 Si1 122.3(5)
B6 C1 Si1 116.2(5)
C1 C2 B3 61.1(4)
C1 C2 B7 111.3(6)
B3 C2 B7 62.7(5)
C1 C2 B11 111.1(6)
B3 C2 B11 113.9(6)
B7 C2 B11 62.4(5)
C1 C2 B6 61.2(4)
B3 C2 B6 113.6(6)
B7 C2 B6 114.2(6)
B11 C2 B6 62.6(5)
C1 C2 P1 111.5(4)
B3 C2 P1 114.6(5)
B7 C2 P1 125.9(5)
B11 C2 P1 126.2(5)
B6 C2 P1 114.7(5)
C10 C5 C6 117.1(7)
C10 C5 P1 120.9(6)
C6 C5 P1 121.3(6)
C7 C6 C5 121.2(7)
C6 C7 C8 120.2(8)
C9 C8 C7 119.3(8)
C8 C9 C10 120.9(8)
C5 C10 C9 121.3(8)
C12 C11 C16 119.3(7)
C12 C11 P1 122.5(6)
C16 C11 P1 118.1(6)
C11 C12 C13 119.6(8)
C14 C13 C12 120.9(9)
C13 C14 C15 120.2(9)
C14 C15 C16 120.5(9)
C15 C16 C11 119.5(8)
C18 C17 B14 108.3(6)
C18 C17 B13 59.9(4)
B14 C17 B13 61.6(5)
C18 C17 B15 108.4(6)
B14 C17 B15 61.2(5)
B13 C17 B15 111.4(6)
C18 C17 B16 59.8(4)
B14 C17 B16 112.0(6)
B13 C17 B16 111.2(6)
B15 C17 B16 62.2(5)
C18 C17 Si2 117.2(4)
B14 C17 Si2 124.4(5)
B13 C17 Si2 117.4(5)
B15 C17 Si2 124.9(5)
B16 C17 Si2 117.6(5)
C17 C18 B13 60.9(4)
C17 C18 B16 62.0(5)
B13 C18 B16 113.8(6)
C17 C18 B17 112.0(5)
B13 C18 B17 63.3(5)
B16 C18 B17 113.8(6)
C17 C18 B21 111.9(6)
B13 C18 B21 114.4(6)
B16 C18 B21 62.2(5)
B17 C18 B21 62.2(5)
C17 C18 P2 112.1(4)
B13 C18 P2 115.6(5)
B16 C18 P2 114.6(5)
B17 C18 P2 125.3(5)
B21 C18 P2 124.6(5)
C26 C21 C22 116.6(7)
C26 C21 P2 127.2(6)
C22 C21 P2 116.1(6)
C21 C22 C23 121.3(9)
C24 C23 C22 120.2(9)
C25 C24 C23 120.0(8)
C24 C25 C26 119.3(9)
C21 C26 C25 122.5(8)
C28 C27 C32 118.9(7)
C28 C27 P2 126.6(6)
C32 C27 P2 114.3(6)
C29 C28 C27 119.5(8)
C30 C29 C28 121.7(9)
C31 C30 C29 119.2(9)
C30 C31 C32 120.9(9)
C31 C32 C27 119.7(8)
C2 B3 C1 59.0(4)
C2 B3 B4 105.9(6)
C1 B3 B4 58.9(4)
C2 B3 B7 58.9(4)
C1 B3 B7 106.6(6)
B4 B3 B7 107.9(6)
C2 B3 B8 105.0(6)
C1 B3 B8 105.8(6)
B4 B3 B8 60.1(5)
B7 B3 B8 59.5(5)
C1 B4 B9 106.1(7)
C1 B4 B3 59.1(4)
B9 B4 B3 108.0(7)
C1 B4 B8 106.2(6)
B9 B4 B8 59.8(6)
B3 B4 B8 60.3(5)
C1 B4 B5 59.2(5)
B9 B4 B5 60.3(6)
B3 B4 B5 108.1(6)
B8 B4 B5 108.3(7)
C1 B5 B9 104.5(7)
C1 B5 B10 105.1(6)
B9 B5 B10 60.1(6)
C1 B5 B4 58.5(5)
B9 B5 B4 59.0(6)
B10 B5 B4 106.9(7)
C1 B5 B6 59.2(5)
B9 B5 B6 107.9(7)
B10 B5 B6 59.9(5)
B4 B5 B6 107.4(6)
C2 B6 C1 58.1(4)
C2 B6 B10 103.7(6)
C1 B6 B10 104.4(7)
C2 B6 B5 104.7(6)
C1 B6 B5 58.6(5)
B10 B6 B5 59.6(6)
C2 B6 B11 58.6(4)
C1 B6 B11 105.4(6)
B10 B6 B11 59.0(5)
B5 B6 B11 107.2(7)
C2 B7 B8 105.5(6)
C2 B7 B12 105.5(6)
B8 B7 B12 59.3(6)
C2 B7 B3 58.4(4)
B8 B7 B3 60.5(5)
B12 B7 B3 107.7(6)
C2 B7 B11 59.4(5)
B8 B7 B11 108.0(7)
B12 B7 B11 60.1(5)
B3 B7 B11 108.0(6)
B12 B8 B9 60.3(6)
B12 B8 B7 60.6(6)
B9 B8 B7 108.5(8)
B12 B8 B4 108.0(7)
B9 B8 B4 59.4(6)
B7 B8 B4 107.9(6)
B12 B8 B3 108.2(7)
B9 B8 B3 107.2(7)
B7 B8 B3 60.0(5)
B4 B8 B3 59.6(5)
B4 B9 B8 60.8(5)
B4 B9 B12 108.5(7)
B8 B9 B12 59.5(6)
B4 B9 B5 60.6(6)
B8 B9 B5 109.3(7)
B12 B9 B5 108.7(7)
B4 B9 B10 108.1(7)
B8 B9 B10 107.7(7)
B12 B9 B10 60.1(6)
B5 B9 B10 60.0(6)
B11 B10 B12 60.4(6)
B11 B10 B5 109.4(6)
B12 B10 B5 108.3(8)
B11 B10 B9 108.2(7)
B12 B10 B9 59.5(6)
B5 B10 B9 60.0(6)
B11 B10 B6 60.9(5)
B12 B10 B6 109.0(7)
B5 B10 B6 60.5(5)
B9 B10 B6 108.3(7)
C2 B11 B10 104.6(7)
C2 B11 B7 58.2(4)
B10 B11 B7 107.6(7)
C2 B11 B12 104.3(6)
B10 B11 B12 60.1(6)
B7 B11 B12 59.7(5)
C2 B11 B6 58.8(5)
B10 B11 B6 60.0(5)
B7 B11 B6 107.6(6)
B12 B11 B6 108.0(7)
B8 B12 B9 60.1(6)
B8 B12 B7 60.1(5)
B9 B12 B7 107.9(7)
B8 B12 B10 108.4(7)
B9 B12 B10 60.4(6)
B7 B12 B10 107.5(6)
B8 B12 B11 108.6(7)
B9 B12 B11 108.2(7)
B7 B12 B11 60.1(5)
B10 B12 B11 59.5(6)
C18 B13 C17 59.1(4)
C18 B13 B14 105.6(6)
C17 B13 B14 59.0(5)
C18 B13 B17 58.8(5)
C17 B13 B17 107.0(6)
B14 B13 B17 107.8(6)
C18 B13 B18 105.3(6)
C17 B13 B18 106.6(6)
B14 B13 B18 60.2(5)
B17 B13 B18 59.6(5)
C17 B14 B13 59.3(5)
C17 B14 B15 60.2(5)
B13 B14 B15 108.7(6)
C17 B14 B19 107.1(7)
B13 B14 B19 108.6(7)
B15 B14 B19 59.8(6)
C17 B14 B18 107.6(7)
B13 B14 B18 61.1(5)
B15 B14 B18 108.2(7)
B19 B14 B18 59.8(6)
C17 B15 B19 106.5(7)
C17 B15 B14 58.6(5)
B19 B15 B14 60.5(6)
C17 B15 B20 106.6(7)
B19 B15 B20 61.2(6)
B14 B15 B20 109.2(7)
C17 B15 B16 59.3(5)
B19 B15 B16 108.5(7)
B14 B15 B16 107.5(6)
B20 B15 B16 59.7(5)
C18 B16 C17 58.1(4)
C18 B16 B21 59.3(5)
C17 B16 B21 106.6(6)
C18 B16 B20 105.2(7)
C17 B16 B20 106.0(7)
B21 B16 B20 59.7(5)
C18 B16 B15 104.2(6)
C17 B16 B15 58.5(5)
B21 B16 B15 107.1(7)
B20 B16 B15 59.7(5)
C18 B17 B22 105.1(6)
C18 B17 B21 59.2(5)
B22 B17 B21 60.2(5)
C18 B17 B18 105.1(6)
B22 B17 B18 59.8(5)
B21 B17 B18 108.4(7)
C18 B17 B13 57.8(4)
B22 B17 B13 107.5(7)
B21 B17 B13 107.4(6)
B18 B17 B13 60.3(5)
B19 B18 B22 59.7(6)
B19 B18 B14 59.8(6)
B22 B18 B14 107.1(7)
B19 B18 B17 107.6(7)
B22 B18 B17 60.0(5)
B14 B18 B17 107.0(6)
B19 B18 B13 106.8(6)
B22 B18 B13 107.4(7)
B14 B18 B13 58.7(5)
B17 B18 B13 60.1(5)
B15 B19 B22 108.2(7)
B15 B19 B18 108.7(6)
B22 B19 B18 60.4(6)
B15 B19 B14 59.7(5)
B22 B19 B14 108.2(7)
B18 B19 B14 60.4(6)
B15 B19 B20 60.2(6)
B22 B19 B20 59.8(6)
B18 B19 B20 108.5(7)
B14 B19 B20 107.8(6)
B21 B20 B22 60.3(5)
B21 B20 B16 59.9(5)
B22 B20 B16 107.7(6)
B21 B20 B15 107.9(6)
B22 B20 B15 106.2(7)
B16 B20 B15 60.6(5)
B21 B20 B19 107.2(7)
B22 B20 B19 59.0(6)
B16 B20 B19 107.1(7)
B15 B20 B19 58.6(6)
C18 B21 B20 105.2(6)
C18 B21 B16 58.5(5)
B20 B21 B16 60.4(5)
C18 B21 B17 58.6(5)
B20 B21 B17 108.3(7)
B16 B21 B17 107.8(6)
C18 B21 B22 104.4(6)
B20 B21 B22 60.0(5)
B16 B21 B22 107.8(7)
B17 B21 B22 59.9(5)
B19 B22 B18 59.9(6)
B19 B22 B17 107.9(7)
B18 B22 B17 60.2(5)
B19 B22 B20 61.2(6)
B18 B22 B20 109.2(7)
B17 B22 B20 108.0(6)
B19 B22 B21 108.4(7)
B18 B22 B21 108.4(6)
B17 B22 B21 59.9(5)
B20 B22 B21 59.7(5)

loop_
_geom_bond_atom_site_label_1
_geom_bond_atom_site_label_2
_geom_bond_distance
Pd1 P2 2.3569(18)
Pd1 Si2 2.358(2)
Pd1 Si1 2.361(2)
Pd1 P1 2.3634(18)
P1 C5 1.814(7)
P1 C11 1.821(7)
P1 C2 1.890(7)
P2 C21 1.822(7)
P2 C27 1.832(8)
P2 C18 1.881(7)
Si1 C3 1.875(9)
Si1 C4 1.887(8)
Si1 C1 1.959(7)
Si2 C20 1.874(8)
Si2 C19 1.889(8)
Si2 C17 1.951(8)
C1 C2 1.682(9)
C1 B4 1.713(11)
C1 B3 1.718(10)
C1 B5 1.726(11)
C1 B6 1.737(11)
C2 B3 1.697(10)
C2 B7 1.705(10)
C2 B11 1.726(11)
C2 B6 1.729(11)
C5 C10 1.381(11)
C5 C6 1.397(10)
C6 C7 1.378(11)
C7 C8 1.377(13)
C8 C9 1.361(13)
C9 C10 1.377(11)
C11 C12 1.385(10)
C11 C16 1.383(10)
C12 C13 1.390(11)
C13 C14 1.341(14)
C14 C15 1.368(15)
C15 C16 1.385(12)
C17 C18 1.675(10)
C17 B14 1.701(11)
C17 B13 1.707(11)
C17 B15 1.729(11)
C17 B16 1.742(11)
C18 B13 1.690(10)
C18 B16 1.706(11)
C18 B17 1.708(11)
C18 B21 1.719(10)
C21 C26 1.366(11)
C21 C22 1.377(11)
C22 C23 1.378(11)
C23 C24 1.359(15)
C24 C25 1.350(15)
C25 C26 1.383(12)
C27 C28 1.384(11)
C27 C32 1.403(11)
C28 C29 1.375(12)
C29 C30 1.370(14)
C30 C31 1.359(14)
C31 C32 1.382(12)
B3 B4 1.768(12)
B3 B7 1.770(12)
B3 B8 1.780(12)
B4 B9 1.752(14)
B4 B8 1.776(13)
B4 B5 1.781(14)
B5 B9 1.775(15)
B5 B10 1.775(15)
B5 B6 1.791(14)
B6 B10 1.780(13)
B6 B11 1.796(13)
B7 B8 1.762(13)
B7 B12 1.770(13)
B7 B11 1.777(12)
B8 B12 1.748(15)
B8 B9 1.758(14)
B9 B12 1.762(15)
B9 B10 1.777(16)
B10 B11 1.762(14)
B10 B12 1.772(15)
B11 B12 1.777(13)
B13 B14 1.745(13)
B13 B17 1.783(12)
B13 B18 1.787(13)
B14 B15 1.747(14)
B14 B19 1.760(14)
B14 B18 1.772(14)
B15 B19 1.747(13)
B15 B20 1.777(14)
B15 B16 1.793(13)
B16 B21 1.768(13)
B16 B20 1.776(12)
B17 B22 1.772(12)
B17 B21 1.771(13)
B17 B18 1.775(14)
B18 B19 1.760(15)
B18 B22 1.769(15)
B19 B22 1.756(15)
B19 B20 1.795(15)
B20 B21 1.765(14)
B20 B22 1.771(14)
B21 B22 1.777(13)

loop_
_geom_torsion_atom_site_label_1
_geom_torsion_atom_site_label_2
_geom_torsion_atom_site_label_3
_geom_torsion_atom_site_label_4
_geom_torsion
P2 Pd1 P1 C5 -32.9(3)
Si2 Pd1 P1 C5 112.5(5)
Si1 Pd1 P1 C5 145.8(3)
P2 Pd1 P1 C11 89.7(3)
Si2 Pd1 P1 C11 -125.0(5)
Si1 Pd1 P1 C11 -91.7(3)
P2 Pd1 P1 C2 -153.0(2)
Si2 Pd1 P1 C2 -7.7(6)
Si1 Pd1 P1 C2 25.6(2)
Si2 Pd1 P2 C21 134.7(3)
Si1 Pd1 P2 C21 140.7(6)
P1 Pd1 P2 C21 -50.2(3)
Si2 Pd1 P2 C27 -97.3(3)
Si1 Pd1 P2 C27 -91.3(6)
P1 Pd1 P2 C27 77.8(3)
Si2 Pd1 P2 C18 17.6(2)
Si1 Pd1 P2 C18 23.6(6)
P1 Pd1 P2 C18 -167.3(2)
P2 Pd1 Si1 C3 -99.2(6)
Si2 Pd1 Si1 C3 -93.2(3)
P1 Pd1 Si1 C3 91.5(3)
P2 Pd1 Si1 C4 31.0(7)
Si2 Pd1 Si1 C4 36.9(4)
P1 Pd1 Si1 C4 -138.3(4)
P2 Pd1 Si1 C1 146.0(5)
Si2 Pd1 Si1 C1 152.0(2)
P1 Pd1 Si1 C1 -23.3(2)
P2 Pd1 Si2 C20 -131.7(4)
Si1 Pd1 Si2 C20 49.1(4)
P1 Pd1 Si2 C20 82.5(6)
P2 Pd1 Si2 C19 96.1(3)
Si1 Pd1 Si2 C19 -83.1(3)
P1 Pd1 Si2 C19 -49.7(6)
P2 Pd1 Si2 C17 -16.7(2)
Si1 Pd1 Si2 C17 164.1(2)
P1 Pd1 Si2 C17 -162.5(5)
C3 Si1 C1 C2 -102.4(6)
C4 Si1 C1 C2 149.0(5)
Pd1 Si1 C1 C2 18.0(5)
C3 Si1 C1 B4 39.9(7)
C4 Si1 C1 B4 -68.7(7)
Pd1 Si1 C1 B4 160.4(5)
C3 Si1 C1 B3 -33.7(6)
C4 Si1 C1 B3 -142.3(5)
Pd1 Si1 C1 B3 86.8(5)
C3 Si1 C1 B5 116.1(6)
C4 Si1 C1 B5 7.5(7)
Pd1 Si1 C1 B5 -123.4(6)
C3 Si1 C1 B6 -171.5(5)
C4 Si1 C1 B6 79.9(6)
Pd1 Si1 C1 B6 -51.0(5)
B4 C1 C2 B3 -39.3(6)
B5 C1 C2 B3 -105.9(6)
B6 C1 C2 B3 -145.7(6)
Si1 C1 C2 B3 108.1(6)
B4 C1 C2 B7 -0.3(8)
B3 C1 C2 B7 39.0(6)
B5 C1 C2 B7 -66.9(7)
B6 C1 C2 B7 -106.7(7)
Si1 C1 C2 B7 147.1(5)
B4 C1 C2 B11 67.2(7)
B3 C1 C2 B11 106.4(6)
B5 C1 C2 B11 0.6(8)
B6 C1 C2 B11 -39.3(6)
Si1 C1 C2 B11 -145.4(5)
B4 C1 C2 B6 106.4(7)
B3 C1 C2 B6 145.7(6)
B5 C1 C2 B6 39.8(6)
Si1 C1 C2 B6 -106.1(6)
B4 C1 C2 P1 -146.4(5)
B3 C1 C2 P1 -107.1(5)
B5 C1 C2 P1 147.0(5)
B6 C1 C2 P1 107.2(5)
Si1 C1 C2 P1 1.0(7)
C5 P1 C2 C1 -144.7(5)
C11 P1 C2 C1 105.8(5)
Pd1 P1 C2 C1 -20.1(5)
C5 P1 C2 B3 148.3(5)
C11 P1 C2 B3 38.8(5)
Pd1 P1 C2 B3 -87.1(5)
C5 P1 C2 B7 75.2(7)
C11 P1 C2 B7 -34.3(7)
Pd1 P1 C2 B7 -160.2(5)
C5 P1 C2 B11 -4.5(7)
C11 P1 C2 B11 -114.0(6)
Pd1 P1 C2 B11 120.1(5)
C5 P1 C2 B6 -77.6(6)
C11 P1 C2 B6 172.9(5)
Pd1 P1 C2 B6 47.0(5)
C11 P1 C5 C10 -28.6(7)
C2 P1 C5 C10 -137.3(6)
Pd1 P1 C5 C10 100.9(6)
C11 P1 C5 C6 161.2(6)
C2 P1 C5 C6 52.5(7)
Pd1 P1 C5 C6 -69.3(6)
C10 C5 C6 C7 2.3(12)
P1 C5 C6 C7 172.9(7)
C5 C6 C7 C8 -0.8(13)
C6 C7 C8 C9 -0.3(15)
C7 C8 C9 C10 -0.1(16)
C6 C5 C10 C9 -2.6(12)
P1 C5 C10 C9 -173.3(7)
C8 C9 C10 C5 1.6(15)
C5 P1 C11 C12 -40.1(7)
C2 P1 C11 C12 71.5(7)
Pd1 P1 C11 C12 -167.7(5)
C5 P1 C11 C16 143.6(6)
C2 P1 C11 C16 -104.9(6)
Pd1 P1 C11 C16 16.0(7)
C16 C11 C12 C13 -1.1(12)
P1 C11 C12 C13 -177.4(6)
C11 C12 C13 C14 0.9(13)
C12 C13 C14 C15 0.0(15)
C13 C14 C15 C16 -0.8(16)
C14 C15 C16 C11 0.6(15)
C12 C11 C16 C15 0.3(12)
P1 C11 C16 C15 176.8(7)
C20 Si2 C17 C18 141.8(5)
C19 Si2 C17 C18 -104.9(5)
Pd1 Si2 C17 C18 13.8(5)
C20 Si2 C17 B14 -76.9(7)
C19 Si2 C17 B14 36.3(7)
Pd1 Si2 C17 B14 155.0(6)
C20 Si2 C17 B13 -149.8(6)
C19 Si2 C17 B13 -36.5(6)
Pd1 Si2 C17 B13 82.2(5)
C20 Si2 C17 B15 -0.5(7)
C19 Si2 C17 B15 112.8(6)
Pd1 Si2 C17 B15 -128.5(6)
C20 Si2 C17 B16 73.4(6)
C19 Si2 C17 B16 -173.3(5)
Pd1 Si2 C17 B16 -54.6(5)
B14 C17 C18 B13 -39.6(6)
B15 C17 C18 B13 -104.5(6)
B16 C17 C18 B13 -144.9(6)
Si2 C17 C18 B13 107.4(6)
B14 C17 C18 B16 105.3(7)
B13 C17 C18 B16 144.9(6)
B15 C17 C18 B16 40.4(6)
Si2 C17 C18 B16 -107.6(6)
B14 C17 C18 B17 -0.8(8)
B13 C17 C18 B17 38.8(6)
B15 C17 C18 B17 -65.7(7)
B16 C17 C18 B17 -106.1(6)
Si2 C17 C18 B17 146.2(5)
B14 C17 C18 B21 66.9(7)
B13 C17 C18 B21 106.6(7)
B15 C17 C18 B21 2.0(8)
B16 C17 C18 B21 -38.4(6)
Si2 C17 C18 B21 -146.0(5)
B14 C17 C18 P2 -147.6(5)
B13 C17 C18 P2 -108.0(5)
B15 C17 C18 P2 147.5(5)
B16 C17 C18 P2 107.1(5)
Si2 C17 C18 P2 -0.6(6)
C21 P2 C18 C17 -137.9(5)
C27 P2 C18 C17 106.8(5)
Pd1 P2 C18 C17 -13.3(5)
C21 P2 C18 B13 154.8(5)
C27 P2 C18 B13 39.6(6)
Pd1 P2 C18 B13 -80.6(5)
C21 P2 C18 B16 -69.7(5)
C27 P2 C18 B16 175.1(5)
Pd1 P2 C18 B16 54.9(5)
C21 P2 C18 B17 80.5(6)
C27 P2 C18 B17 -34.7(6)
Pd1 P2 C18 B17 -154.9(5)
C21 P2 C18 B21 2.4(7)
C27 P2 C18 B21 -112.9(6)
Pd1 P2 C18 B21 127.0(6)
C27 P2 C21 C26 10.2(8)
C18 P2 C21 C26 -99.3(7)
Pd1 P2 C21 C26 138.7(6)
C27 P2 C21 C22 -165.7(6)
C18 P2 C21 C22 84.8(7)
Pd1 P2 C21 C22 -37.2(7)
C26 C21 C22 C23 3.6(13)
P2 C21 C22 C23 180.0(8)
C21 C22 C23 C24 -2.3(17)
C22 C23 C24 C25 0.5(18)
C23 C24 C25 C26 -0.3(17)
C22 C21 C26 C25 -3.5(13)
P2 C21 C26 C25 -179.3(7)
C24 C25 C26 C21 1.9(16)
C21 P2 C27 C28 -41.1(8)
C18 P2 C27 C28 68.2(7)
Pd1 P2 C27 C28 -171.7(6)
C21 P2 C27 C32 145.3(5)
C18 P2 C27 C32 -105.4(6)
Pd1 P2 C27 C32 14.7(6)
C32 C27 C28 C29 -1.9(12)
P2 C27 C28 C29 -175.2(7)
C27 C28 C29 C30 2.5(14)
C28 C29 C30 C31 -1.4(15)
C29 C30 C31 C32 -0.3(15)
C30 C31 C32 C27 0.9(13)
C28 C27 C32 C31 0.3(12)
P2 C27 C32 C31 174.4(6)
B7 C2 B3 C1 -138.7(6)
B11 C2 B3 C1 -101.8(6)
B6 C2 B3 C1 -32.6(6)
P1 C2 B3 C1 102.0(5)
C1 C2 B3 B4 37.1(5)
B7 C2 B3 B4 -101.7(7)
B11 C2 B3 B4 -64.7(7)
B6 C2 B3 B4 4.5(8)
P1 C2 B3 B4 139.1(5)
C1 C2 B3 B7 138.7(6)
B11 C2 B3 B7 36.9(6)
B6 C2 B3 B7 106.1(7)
P1 C2 B3 B7 -119.3(6)
C1 C2 B3 B8 99.6(6)
B7 C2 B3 B8 -39.1(6)
B11 C2 B3 B8 -2.2(8)
B6 C2 B3 B8 67.0(7)
P1 C2 B3 B8 -158.4(5)
B4 C1 B3 C2 137.3(6)
B5 C1 B3 C2 100.2(6)
B6 C1 B3 C2 32.1(6)
Si1 C1 B3 C2 -107.3(5)
C2 C1 B3 B4 -137.3(6)
B5 C1 B3 B4 -37.1(6)
B6 C1 B3 B4 -105.3(7)
Si1 C1 B3 B4 115.4(6)
C2 C1 B3 B7 -36.1(5)
B4 C1 B3 B7 101.3(7)
B5 C1 B3 B7 64.1(7)
B6 C1 B3 B7 -4.0(7)
Si1 C1 B3 B7 -143.4(5)
C2 C1 B3 B8 -98.3(6)
B4 C1 B3 B8 39.0(6)
B5 C1 B3 B8 1.9(8)
B6 C1 B3 B8 -66.2(7)
Si1 C1 B3 B8 154.4(5)
C2 C1 B4 B9 -63.4(8)
B3 C1 B4 B9 -101.7(7)
B5 C1 B4 B9 39.5(6)
B6 C1 B4 B9 2.1(8)
Si1 C1 B4 B9 151.6(6)
C2 C1 B4 B3 38.3(6)
B5 C1 B4 B3 141.2(7)
B6 C1 B4 B3 103.8(6)
Si1 C1 B4 B3 -106.7(6)
C2 C1 B4 B8 -0.9(8)
B3 C1 B4 B8 -39.2(6)
B5 C1 B4 B8 102.0(7)
B6 C1 B4 B8 64.6(8)
Si1 C1 B4 B8 -145.9(6)
C2 C1 B4 B5 -102.9(6)
B3 C1 B4 B5 -141.2(7)
B6 C1 B4 B5 -37.4(6)
Si1 C1 B4 B5 112.1(7)
C2 B3 B4 C1 -37.2(5)
B7 B3 B4 C1 -98.9(6)
B8 B3 B4 C1 -135.6(7)
C2 B3 B4 B9 61.1(8)
C1 B3 B4 B9 98.3(7)
B7 B3 B4 B9 -0.6(8)
B8 B3 B4 B9 -37.3(7)
C2 B3 B4 B8 98.5(7)
C1 B3 B4 B8 135.6(7)
B7 B3 B4 B8 36.7(6)
C2 B3 B4 B5 -2.7(8)
C1 B3 B4 B5 34.5(6)
B7 B3 B4 B5 -64.4(7)
B8 B3 B4 B5 -101.1(8)
C2 C1 B5 B9 63.2(8)
B4 C1 B5 B9 -38.5(6)
B3 C1 B5 B9 -1.5(9)
B6 C1 B5 B9 102.4(7)
Si1 C1 B5 B9 -152.7(6)
C2 C1 B5 B10 0.9(8)
B4 C1 B5 B10 -100.9(7)
B3 C1 B5 B10 -63.9(8)
B6 C1 B5 B10 40.0(6)
Si1 C1 B5 B10 144.9(6)
C2 C1 B5 B4 101.7(6)
B3 C1 B5 B4 37.0(6)
B6 C1 B5 B4 140.9(7)
Si1 C1 B5 B4 -114.2(6)
C2 C1 B5 B6 -39.1(6)
B4 C1 B5 B6 -140.9(7)
B3 C1 B5 B6 -103.9(6)
Si1 C1 B5 B6 104.9(6)
B9 B4 B5 C1 -135.3(7)
B3 B4 B5 C1 -34.5(6)
B8 B4 B5 C1 -98.3(6)
C1 B4 B5 B9 135.3(7)
B3 B4 B5 B9 100.9(7)
B8 B4 B5 B9 37.0(6)
C1 B4 B5 B10 97.6(7)
B9 B4 B5 B10 -37.7(6)
B3 B4 B5 B10 63.1(8)
B8 B4 B5 B10 -0.7(8)
C1 B4 B5 B6 34.6(6)
B9 B4 B5 B6 -100.7(7)
B3 B4 B5 B6 0.1(9)
B8 B4 B5 B6 -63.7(8)
B3 C2 B6 C1 32.6(6)
B7 C2 B6 C1 101.9(6)
B11 C2 B6 C1 138.3(6)
P1 C2 B6 C1 -102.0(5)
C1 C2 B6 B10 -98.6(7)
B3 C2 B6 B10 -66.0(8)
B7 C2 B6 B10 3.3(9)
B11 C2 B6 B10 39.7(6)
P1 C2 B6 B10 159.4(6)
C1 C2 B6 B5 -36.9(5)
B3 C2 B6 B5 -4.4(8)
B7 C2 B6 B5 65.0(7)
B11 C2 B6 B5 101.4(7)
P1 C2 B6 B5 -138.9(5)
C1 C2 B6 B11 -138.3(6)
B3 C2 B6 B11 -105.8(6)
B7 C2 B6 B11 -36.4(6)
P1 C2 B6 B11 119.7(6)
B4 C1 B6 C2 -99.7(6)
B3 C1 B6 C2 -31.8(5)
B5 C1 B6 C2 -137.1(6)
Si1 C1 B6 C2 108.4(5)
C2 C1 B6 B10 97.4(6)
B4 C1 B6 B10 -2.3(8)
B3 C1 B6 B10 65.6(7)
B5 C1 B6 B10 -39.7(6)
Si1 C1 B6 B10 -154.2(5)
C2 C1 B6 B5 137.1(6)
B4 C1 B6 B5 37.4(6)
B3 C1 B6 B5 105.3(6)
Si1 C1 B6 B5 -114.5(6)
C2 C1 B6 B11 36.0(5)
B4 C1 B6 B11 -63.6(7)
B3 C1 B6 B11 4.3(8)
B5 C1 B6 B11 -101.0(7)
Si1 C1 B6 B11 144.5(5)
C1 B5 B6 C2 36.7(5)
B9 B5 B6 C2 -59.9(8)
B10 B5 B6 C2 -97.4(7)
B4 B5 B6 C2 2.4(8)
B9 B5 B6 C1 -96.6(7)
B10 B5 B6 C1 -134.1(7)
B4 B5 B6 C1 -34.3(6)
C1 B5 B6 B10 134.1(7)
B9 B5 B6 B10 37.6(7)
B4 B5 B6 B10 99.8(8)
C1 B5 B6 B11 97.8(6)
B9 B5 B6 B11 1.3(8)
B10 B5 B6 B11 -36.3(6)
B4 B5 B6 B11 63.5(8)
C1 C2 B7 B8 1.4(8)
B3 C2 B7 B8 39.7(6)
B11 C2 B7 B8 -102.0(7)
B6 C2 B7 B8 -65.5(8)
P1 C2 B7 B8 141.6(6)
C1 C2 B7 B12 63.2(7)
B3 C2 B7 B12 101.5(7)
B11 C2 B7 B12 -40.2(6)
B6 C2 B7 B12 -3.7(8)
P1 C2 B7 B12 -156.6(6)
C1 C2 B7 B3 -38.3(5)
B11 C2 B7 B3 -141.7(6)
B6 C2 B7 B3 -105.2(6)
P1 C2 B7 B3 101.9(6)
C1 C2 B7 B11 103.4(6)
B3 C2 B7 B11 141.7(6)
B6 C2 B7 B11 36.5(6)
P1 C2 B7 B11 -116.4(7)
C1 B3 B7 C2 36.2(5)
B4 B3 B7 C2 98.1(6)
B8 B3 B7 C2 135.0(7)
C2 B3 B7 B8 -135.0(7)
C1 B3 B7 B8 -98.9(6)
B4 B3 B7 B8 -36.9(6)
C2 B3 B7 B12 -97.7(7)
C1 B3 B7 B12 -61.5(7)
B4 B3 B7 B12 0.4(8)
B8 B3 B7 B12 37.4(6)
C2 B3 B7 B11 -34.1(5)
C1 B3 B7 B11 2.0(7)
B4 B3 B7 B11 64.0(7)
B8 B3 B7 B11 100.9(7)
C2 B7 B8 B12 99.1(7)
B3 B7 B8 B12 137.8(7)
B11 B7 B8 B12 36.8(6)
C2 B7 B8 B9 61.0(8)
B12 B7 B8 B9 -38.1(6)
B3 B7 B8 B9 99.7(7)
B11 B7 B8 B9 -1.3(8)
C2 B7 B8 B4 -1.9(9)
B12 B7 B8 B4 -101.0(8)
B3 B7 B8 B4 36.8(6)
B11 B7 B8 B4 -64.2(8)
C2 B7 B8 B3 -38.7(6)
B12 B7 B8 B3 -137.8(7)
B11 B7 B8 B3 -101.0(6)
C1 B4 B8 B12 -62.3(8)
B9 B4 B8 B12 37.2(7)
B3 B4 B8 B12 -100.9(7)
B5 B4 B8 B12 -0.1(8)
C1 B4 B8 B9 -99.5(7)
B3 B4 B8 B9 -138.2(7)
B5 B4 B8 B9 -37.3(7)
C1 B4 B8 B7 1.8(9)
B9 B4 B8 B7 101.3(8)
B3 B4 B8 B7 -36.9(6)
B5 B4 B8 B7 64.0(8)
C1 B4 B8 B3 38.7(6)
B9 B4 B8 B3 138.2(7)
B5 B4 B8 B3 100.9(7)
C2 B3 B8 B12 0.7(8)
C1 B3 B8 B12 62.2(8)
B4 B3 B8 B12 100.7(8)
B7 B3 B8 B12 -38.1(6)
C2 B3 B8 B9 -63.0(8)
C1 B3 B8 B9 -1.5(8)
B4 B3 B8 B9 37.0(7)
B7 B3 B8 B9 -101.7(8)
C2 B3 B8 B7 38.8(5)
C1 B3 B8 B7 100.3(6)
B4 B3 B8 B7 138.7(7)
C2 B3 B8 B4 -99.9(6)
C1 B3 B8 B4 -38.5(6)
B7 B3 B8 B4 -138.7(7)
C1 B4 B9 B8 99.6(7)
B3 B4 B9 B8 37.5(6)
B5 B4 B9 B8 138.6(7)
C1 B4 B9 B12 62.7(9)
B3 B4 B9 B12 0.6(9)
B8 B4 B9 B12 -37.0(7)
B5 B4 B9 B12 101.6(8)
C1 B4 B9 B5 -38.9(6)
B3 B4 B9 B5 -101.0(7)
B8 B4 B9 B5 -138.6(7)
C1 B4 B9 B10 -1.0(9)
B3 B4 B9 B10 -63.0(8)
B8 B4 B9 B10 -100.6(8)
B5 B4 B9 B10 38.0(7)
B12 B8 B9 B4 -138.6(7)
B7 B8 B9 B4 -100.4(7)
B3 B8 B9 B4 -37.1(6)
B7 B8 B9 B12 38.2(6)
B4 B8 B9 B12 138.6(7)
B3 B8 B9 B12 101.5(7)
B12 B8 B9 B5 -100.9(8)
B7 B8 B9 B5 -62.7(9)
B4 B8 B9 B5 37.7(7)
B3 B8 B9 B5 0.6(10)
B12 B8 B9 B10 -37.3(7)
B7 B8 B9 B10 0.9(9)
B4 B8 B9 B10 101.3(7)
B3 B8 B9 B10 64.2(9)
C1 B5 B9 B4 38.2(6)
B10 B5 B9 B4 137.5(7)
B6 B5 B9 B4 100.0(7)
C1 B5 B9 B8 0.5(9)
B10 B5 B9 B8 99.8(8)
B4 B5 B9 B8 -37.7(7)
B6 B5 B9 B8 62.3(9)
C1 B5 B9 B12 -62.9(8)
B10 B5 B9 B12 36.4(7)
B4 B5 B9 B12 -101.1(7)
B6 B5 B9 B12 -1.1(9)
C1 B5 B9 B10 -99.3(7)
B4 B5 B9 B10 -137.5(7)
B6 B5 B9 B10 -37.5(6)
C1 B5 B10 B11 -2.0(9)
B9 B5 B10 B11 -100.3(8)
B4 B5 B10 B11 -63.0(9)
B6 B5 B10 B11 37.7(6)
C1 B5 B10 B12 62.3(8)
B9 B5 B10 B12 -36.1(7)
B4 B5 B10 B12 1.2(9)
B6 B5 B10 B12 101.9(7)
C1 B5 B10 B9 98.3(7)
B4 B5 B10 B9 37.3(6)
B6 B5 B10 B9 138.0(7)
C1 B5 B10 B6 -39.6(6)
B9 B5 B10 B6 -138.0(7)
B4 B5 B10 B6 -100.7(7)
B4 B9 B10 B11 64.1(9)
B8 B9 B10 B11 -0.1(9)
B12 B9 B10 B11 -37.2(6)
B5 B9 B10 B11 102.4(7)
B4 B9 B10 B12 101.3(7)
B8 B9 B10 B12 37.1(6)
B5 B9 B10 B12 139.6(7)
B4 B9 B10 B5 -38.3(6)
B8 B9 B10 B5 -102.5(7)
B12 B9 B10 B5 -139.6(7)
B4 B9 B10 B6 -0.4(9)
B8 B9 B10 B6 -64.6(9)
B12 B9 B10 B6 -101.7(7)
B5 B9 B10 B6 37.9(6)
C2 B6 B10 B11 -39.5(6)
C1 B6 B10 B11 -99.5(6)
B5 B6 B10 B11 -138.7(7)
C2 B6 B10 B12 -1.6(9)
C1 B6 B10 B12 -61.6(9)
B5 B6 B10 B12 -100.8(8)
B11 B6 B10 B12 37.9(7)
C2 B6 B10 B5 99.2(7)
C1 B6 B10 B5 39.2(6)
B11 B6 B10 B5 138.7(7)
C2 B6 B10 B9 61.6(8)
C1 B6 B10 B9 1.6(8)
B5 B6 B10 B9 -37.6(7)
B11 B6 B10 B9 101.1(8)
C1 C2 B11 B10 -1.8(8)
B3 C2 B11 B10 64.9(7)
B7 C2 B11 B10 102.0(7)
B6 C2 B11 B10 -40.4(6)
P1 C2 B11 B10 -142.1(6)
C1 C2 B11 B7 -103.7(6)
B3 C2 B11 B7 -37.0(6)
B6 C2 B11 B7 -142.4(7)
P1 C2 B11 B7 115.9(6)
C1 C2 B11 B12 -64.0(7)
B3 C2 B11 B12 2.7(8)
B7 C2 B11 B12 39.7(6)
B6 C2 B11 B12 -102.6(7)
P1 C2 B11 B12 155.6(6)
C1 C2 B11 B6 38.6(6)
B3 C2 B11 B6 105.3(6)
B7 C2 B11 B6 142.4(7)
P1 C2 B11 B6 -101.7(7)
B12 B10 B11 C2 -98.3(7)
B5 B10 B11 C2 2.3(9)
B9 B10 B11 C2 -61.4(8)
B6 B10 B11 C2 39.8(6)
B12 B10 B11 B7 -37.5(6)
B5 B10 B11 B7 63.0(8)
B9 B10 B11 B7 -0.7(9)
B6 B10 B11 B7 100.5(7)
B5 B10 B11 B12 100.5(8)
B9 B10 B11 B12 36.8(7)
B6 B10 B11 B12 138.0(7)
B12 B10 B11 B6 -138.0(7)
B5 B10 B11 B6 -37.5(7)
B9 B10 B11 B6 -101.2(8)
B8 B7 B11 C2 97.7(6)
B12 B7 B11 C2 134.2(7)
B3 B7 B11 C2 33.7(5)
C2 B7 B11 B10 -96.5(7)
B8 B7 B11 B10 1.2(8)
B12 B7 B11 B10 37.6(6)
B3 B7 B11 B10 -62.8(8)
C2 B7 B11 B12 -134.2(7)
B8 B7 B11 B12 -36.4(6)
B3 B7 B11 B12 -100.4(7)
C2 B7 B11 B6 -33.2(6)
B8 B7 B11 B6 64.5(7)
B12 B7 B11 B6 101.0(7)
B3 B7 B11 B6 0.5(8)
C1 B6 B11 C2 -35.8(5)
B10 B6 B11 C2 -133.6(7)
B5 B6 B11 C2 -97.1(6)
C2 B6 B11 B10 133.6(7)
C1 B6 B11 B10 97.8(7)
B5 B6 B11 B10 36.5(6)
C2 B6 B11 B7 33.0(6)
C1 B6 B11 B7 -2.8(8)
B10 B6 B11 B7 -100.6(7)
B5 B6 B11 B7 -64.1(8)
C2 B6 B11 B12 96.1(7)
C1 B6 B11 B12 60.3(7)
B10 B6 B11 B12 -37.5(7)
B5 B6 B11 B12 -1.0(8)
B7 B8 B12 B9 -137.7(7)
B4 B8 B12 B9 -36.8(6)
B3 B8 B12 B9 -99.9(7)
B9 B8 B12 B7 137.7(7)
B4 B8 B12 B7 100.9(7)
B3 B8 B12 B7 37.8(6)
B9 B8 B12 B10 37.6(7)
B7 B8 B12 B10 -100.1(7)
B4 B8 B12 B10 0.8(9)
B3 B8 B12 B10 -62.3(8)
B9 B8 B12 B11 100.8(8)
B7 B8 B12 B11 -36.9(6)
B4 B8 B12 B11 64.0(9)
B3 B8 B12 B11 0.9(9)
B4 B9 B12 B8 37.5(7)
B5 B9 B12 B8 101.9(7)
B10 B9 B12 B8 138.2(7)
B4 B9 B12 B7 -0.3(10)
B8 B9 B12 B7 -37.8(6)
B5 B9 B12 B7 64.1(9)
B10 B9 B12 B7 100.4(7)
B4 B9 B12 B10 -100.7(8)
B8 B9 B12 B10 -138.2(7)
B5 B9 B12 B10 -36.3(6)
B4 B9 B12 B11 -63.9(9)
B8 B9 B12 B11 -101.4(7)
B5 B9 B12 B11 0.5(9)
B10 B9 B12 B11 36.8(6)
C2 B7 B12 B8 -99.1(7)
B3 B7 B12 B8 -37.9(6)
B11 B7 B12 B8 -139.0(7)
C2 B7 B12 B9 -61.3(8)
B8 B7 B12 B9 37.8(7)
B3 B7 B12 B9 -0.1(9)
B11 B7 B12 B9 -101.1(8)
C2 B7 B12 B10 2.5(9)
B8 B7 B12 B10 101.6(8)
B3 B7 B12 B10 63.7(9)
B11 B7 B12 B10 -37.4(7)
C2 B7 B12 B11 39.8(6)
B8 B7 B12 B11 139.0(7)
B3 B7 B12 B11 101.0(7)
B11 B10 B12 B8 101.2(7)
B5 B10 B12 B8 -1.3(9)
B9 B10 B12 B8 -37.5(7)
B6 B10 B12 B8 63.0(9)
B11 B10 B12 B9 138.7(7)
B5 B10 B12 B9 36.2(7)
B6 B10 B12 B9 100.5(8)
B11 B10 B12 B7 37.6(7)
B5 B10 B12 B7 -64.8(9)
B9 B10 B12 B7 -101.0(8)
B6 B10 B12 B7 -0.5(10)
B5 B10 B12 B11 -102.4(7)
B9 B10 B12 B11 -138.7(7)
B6 B10 B12 B11 -38.2(7)
C2 B11 B12 B8 -2.1(9)
B10 B11 B12 B8 -100.9(8)
B7 B11 B12 B8 36.9(6)
B6 B11 B12 B8 -63.4(8)
C2 B11 B12 B9 61.6(8)
B10 B11 B12 B9 -37.2(7)
B7 B11 B12 B9 100.6(7)
B6 B11 B12 B9 0.3(9)
C2 B11 B12 B7 -39.0(6)
B10 B11 B12 B7 -137.8(7)
B6 B11 B12 B7 -100.3(7)
C2 B11 B12 B10 98.8(7)
B7 B11 B12 B10 137.8(7)
B6 B11 B12 B10 37.5(6)
B16 C18 B13 C17 -33.7(6)
B17 C18 B13 C17 -139.4(6)
B21 C18 B13 C17 -102.6(6)
P2 C18 B13 C17 102.2(5)
C17 C18 B13 B14 37.8(5)
B16 C18 B13 B14 4.1(8)
B17 C18 B13 B14 -101.6(7)
B21 C18 B13 B14 -64.7(8)
P2 C18 B13 B14 140.0(5)
C17 C18 B13 B17 139.4(6)
B16 C18 B13 B17 105.7(6)
B21 C18 B13 B17 36.9(6)
P2 C18 B13 B17 -118.4(6)
C17 C18 B13 B18 100.5(6)
B16 C18 B13 B18 66.8(8)
B17 C18 B13 B18 -38.9(6)
B21 C18 B13 B18 -2.0(8)
P2 C18 B13 B18 -157.3(5)
B14 C17 B13 C18 136.5(6)
B15 C17 B13 C18 99.5(6)
B16 C17 B13 C18 32.2(5)
Si2 C17 B13 C18 -107.2(5)
C18 C17 B13 B14 -136.5(6)
B15 C17 B13 B14 -37.0(6)
B16 C17 B13 B14 -104.3(7)
Si2 C17 B13 B14 116.3(6)
C18 C17 B13 B17 -35.6(5)
B14 C17 B13 B17 100.9(7)
B15 C17 B13 B17 63.9(7)
B16 C17 B13 B17 -3.4(8)
Si2 C17 B13 B17 -142.8(5)
C18 C17 B13 B18 -98.2(7)
B14 C17 B13 B18 38.3(6)
B15 C17 B13 B18 1.3(8)
B16 C17 B13 B18 -66.0(8)
Si2 C17 B13 B18 154.6(6)
C18 C17 B14 B13 38.9(6)
B15 C17 B14 B13 140.3(7)
B16 C17 B14 B13 103.0(7)
Si2 C17 B14 B13 -105.3(7)
C18 C17 B14 B15 -101.4(6)
B13 C17 B14 B15 -140.3(7)
B16 C17 B14 B15 -37.3(7)
Si2 C17 B14 B15 114.5(7)
C18 C17 B14 B19 -63.0(8)
B13 C17 B14 B19 -101.9(7)
B15 C17 B14 B19 38.4(7)
B16 C17 B14 B19 1.0(9)
Si2 C17 B14 B19 152.8(6)
C18 C17 B14 B18 -0.1(8)
B13 C17 B14 B18 -39.0(6)
B15 C17 B14 B18 101.3(8)
B16 C17 B14 B18 64.0(8)
Si2 C17 B14 B18 -144.2(6)
C18 B13 B14 C17 -37.8(5)
B17 B13 B14 C17 -99.5(6)
B18 B13 B14 C17 -136.8(7)
C18 B13 B14 B15 -2.0(8)
C17 B13 B14 B15 35.8(6)
B17 B13 B14 B15 -63.7(8)
B18 B13 B14 B15 -101.0(7)
C18 B13 B14 B19 61.4(8)
C17 B13 B14 B19 99.3(7)
B17 B13 B14 B19 -0.3(8)
B18 B13 B14 B19 -37.5(7)
C18 B13 B14 B18 98.9(7)
C17 B13 B14 B18 136.8(7)
B17 B13 B14 B18 37.3(6)
C18 C17 B15 B19 62.7(8)
B14 C17 B15 B19 -38.6(7)
B13 C17 B15 B19 -1.4(9)
B16 C17 B15 B19 102.0(8)
Si2 C17 B15 B19 -152.3(6)
C18 C17 B15 B14 101.3(6)
B13 C17 B15 B14 37.2(6)
B16 C17 B15 B14 140.6(7)
Si2 C17 B15 B14 -113.7(7)
C18 C17 B15 B20 -1.5(8)
B14 C17 B15 B20 -102.7(7)
B13 C17 B15 B20 -65.6(8)
B16 C17 B15 B20 37.8(6)
Si2 C17 B15 B20 143.5(6)
C18 C17 B15 B16 -39.3(6)
B14 C17 B15 B16 -140.6(7)
B13 C17 B15 B16 -103.4(7)
Si2 C17 B15 B16 105.7(7)
B13 B14 B15 C17 -35.5(6)
B19 B14 B15 C17 -136.6(7)
B18 B14 B15 C17 -100.3(7)
C17 B14 B15 B19 136.6(7)
B13 B14 B15 B19 101.2(8)
B18 B14 B15 B19 36.4(6)
C17 B14 B15 B20 98.1(7)
B13 B14 B15 B20 62.6(8)
B19 B14 B15 B20 -38.5(6)
B18 B14 B15 B20 -2.1(8)
C17 B14 B15 B16 34.9(6)
B13 B14 B15 B16 -0.6(9)
B19 B14 B15 B16 -101.7(7)
B18 B14 B15 B16 -65.3(8)
B13 C18 B16 C17 33.3(6)
B17 C18 B16 C17 103.3(6)
B21 C18 B16 C17 139.4(6)
P2 C18 B16 C17 -103.0(5)
C17 C18 B16 B21 -139.4(6)
B13 C18 B16 B21 -106.1(7)
B17 C18 B16 B21 -36.1(6)
P2 C18 B16 B21 117.6(6)
C17 C18 B16 B20 -99.7(7)
B13 C18 B16 B20 -66.4(8)
B17 C18 B16 B20 3.6(8)
B21 C18 B16 B20 39.7(6)
P2 C18 B16 B20 157.3(5)
C17 C18 B16 B15 -37.7(5)
B13 C18 B16 B15 -4.4(8)
B17 C18 B16 B15 65.6(7)
B21 C18 B16 B15 101.7(7)
P2 C18 B16 B15 -140.7(5)
B14 C17 B16 C18 -99.0(6)
B13 C17 B16 C18 -32.2(6)
B15 C17 B16 C18 -136.0(6)
Si2 C17 B16 C18 107.1(5)
C18 C17 B16 B21 35.7(5)
B14 C17 B16 B21 -63.3(8)
B13 C17 B16 B21 3.5(8)
B15 C17 B16 B21 -100.2(7)
Si2 C17 B16 B21 142.8(5)
C18 C17 B16 B20 98.2(7)
B14 C17 B16 B20 -0.8(8)
B13 C17 B16 B20 66.0(7)
B15 C17 B16 B20 -37.7(6)
Si2 C17 B16 B20 -154.7(5)
C18 C17 B16 B15 136.0(6)
B14 C17 B16 B15 36.9(7)
B13 C17 B16 B15 103.7(7)
Si2 C17 B16 B15 -117.0(6)
C17 B15 B16 C18 37.5(5)
B19 B15 B16 C18 -61.1(8)
B14 B15 B16 C18 2.9(8)
B20 B15 B16 C18 -99.6(7)
B19 B15 B16 C17 -98.6(7)
B14 B15 B16 C17 -34.6(6)
B20 B15 B16 C17 -137.1(7)
C17 B15 B16 B21 99.3(7)
B19 B15 B16 B21 0.7(9)
B14 B15 B16 B21 64.6(8)
B20 B15 B16 B21 -37.8(6)
C17 B15 B16 B20 137.1(7)
B19 B15 B16 B20 38.5(7)
B14 B15 B16 B20 102.5(7)
C17 C18 B17 B22 63.6(7)
B13 C18 B17 B22 101.4(7)
B16 C18 B17 B22 -4.4(8)
B21 C18 B17 B22 -40.5(6)
P2 C18 B17 B22 -154.9(5)
C17 C18 B17 B21 104.0(6)
B13 C18 B17 B21 141.9(6)
B16 C18 B17 B21 36.1(6)
P2 C18 B17 B21 -114.4(6)
C17 C18 B17 B18 1.3(8)
B13 C18 B17 B18 39.2(6)
B16 C18 B17 B18 -66.6(7)
B21 C18 B17 B18 -102.7(7)
P2 C18 B17 B18 142.9(6)
C17 C18 B17 B13 -37.8(5)
B16 C18 B17 B13 -105.8(6)
B21 C18 B17 B13 -141.9(6)
P2 C18 B17 B13 103.7(6)
C17 B13 B17 C18 35.7(5)
B14 B13 B17 C18 97.9(6)
B18 B13 B17 C18 135.4(6)
C18 B13 B17 B22 -97.2(6)
C17 B13 B17 B22 -61.5(7)
B14 B13 B17 B22 0.7(8)
B18 B13 B17 B22 38.2(6)
C18 B13 B17 B21 -33.8(6)
C17 B13 B17 B21 1.9(8)
B14 B13 B17 B21 64.1(7)
B18 B13 B17 B21 101.6(7)
C18 B13 B17 B18 -135.4(6)
C17 B13 B17 B18 -99.7(7)
B14 B13 B17 B18 -37.5(6)
C17 B14 B18 B19 -99.9(7)
B13 B14 B18 B19 -138.1(7)
B15 B14 B18 B19 -36.4(6)
C17 B14 B18 B22 -62.2(8)
B13 B14 B18 B22 -100.3(7)
B15 B14 B18 B22 1.4(8)
B19 B14 B18 B22 37.8(6)
C17 B14 B18 B17 0.9(9)
B13 B14 B18 B17 -37.3(6)
B15 B14 B18 B17 64.5(8)
B19 B14 B18 B17 100.8(7)
C17 B14 B18 B13 38.2(6)
B15 B14 B18 B13 101.7(7)
B19 B14 B18 B13 138.1(7)
C18 B17 B18 B19 61.6(8)
B22 B17 B18 B19 -37.4(6)
B21 B17 B18 B19 -0.4(8)
B13 B17 B18 B19 99.6(7)
C18 B17 B18 B22 99.0(6)
B21 B17 B18 B22 37.0(6)
B13 B17 B18 B22 137.0(7)
C18 B17 B18 B14 -1.3(8)
B22 B17 B18 B14 -100.3(7)
B21 B17 B18 B14 -63.3(8)
B13 B17 B18 B14 36.7(6)
C18 B17 B18 B13 -38.0(5)
B22 B17 B18 B13 -137.0(7)
B21 B17 B18 B13 -100.0(7)
C18 B13 B18 B19 -62.5(8)
C17 B13 B18 B19 -0.7(9)
B14 B13 B18 B19 37.1(7)
B17 B13 B18 B19 -101.0(8)
C18 B13 B18 B22 0.3(9)
C17 B13 B18 B22 62.0(8)
B14 B13 B18 B22 99.8(8)
B17 B13 B18 B22 -38.3(6)
C18 B13 B18 B14 -99.5(7)
C17 B13 B18 B14 -37.8(6)
B17 B13 B18 B14 -138.1(7)
C18 B13 B18 B17 38.5(6)
C17 B13 B18 B17 100.3(6)
B14 B13 B18 B17 138.1(7)
C17 B15 B19 B22 -63.2(9)
B14 B15 B19 B22 -100.8(7)
B20 B15 B19 B22 37.0(7)
B16 B15 B19 B22 -0.8(9)
C17 B15 B19 B18 0.9(10)
B14 B15 B19 B18 -36.8(7)
B20 B15 B19 B18 101.1(8)
B16 B15 B19 B18 63.3(9)
C17 B15 B19 B14 37.7(6)
B20 B15 B19 B14 137.9(7)
B16 B15 B19 B14 100.1(7)
C17 B15 B19 B20 -100.2(7)
B14 B15 B19 B20 -137.9(7)
B16 B15 B19 B20 -37.8(6)
B22 B18 B19 B15 -100.8(8)
B14 B18 B19 B15 36.5(7)
B17 B18 B19 B15 -63.3(9)
B13 B18 B19 B15 -0.1(10)
B14 B18 B19 B22 137.3(7)
B17 B18 B19 B22 37.5(6)
B13 B18 B19 B22 100.7(7)
B22 B18 B19 B14 -137.3(7)
B17 B18 B19 B14 -99.8(7)
B13 B18 B19 B14 -36.6(6)
B22 B18 B19 B20 -36.9(6)
B14 B18 B19 B20 100.4(7)
B17 B18 B19 B20 0.6(9)
B13 B18 B19 B20 63.8(9)
C17 B14 B19 B15 -38.5(6)
B13 B14 B19 B15 -101.2(7)
B18 B14 B19 B15 -139.3(7)
C17 B14 B19 B22 62.4(9)
B13 B14 B19 B22 -0.3(9)
B15 B14 B19 B22 100.9(8)
B18 B14 B19 B22 -38.4(7)
C17 B14 B19 B18 100.8(7)
B13 B14 B19 B18 38.1(7)
B15 B14 B19 B18 139.3(7)
C17 B14 B19 B20 -0.9(9)
B13 B14 B19 B20 -63.5(9)
B15 B14 B19 B20 37.7(7)
B18 B14 B19 B20 -101.6(8)
C18 B16 B20 B21 -39.5(6)
C17 B16 B20 B21 -100.1(7)
B15 B16 B20 B21 -137.3(7)
C18 B16 B20 B22 -1.3(9)
C17 B16 B20 B22 -61.9(8)
B21 B16 B20 B22 38.2(7)
B15 B16 B20 B22 -99.0(8)
C18 B16 B20 B15 97.8(7)
C17 B16 B20 B15 37.2(6)
B21 B16 B20 B15 137.3(7)
C18 B16 B20 B19 60.8(8)
C17 B16 B20 B19 0.2(8)
B21 B16 B20 B19 100.3(7)
B15 B16 B20 B19 -36.9(7)
C17 B15 B20 B21 0.5(9)
B19 B15 B20 B21 -99.6(7)
B14 B15 B20 B21 -61.4(8)
B16 B15 B20 B21 38.1(6)
C17 B15 B20 B22 63.9(8)
B19 B15 B20 B22 -36.2(6)
B14 B15 B20 B22 2.0(8)
B16 B15 B20 B22 101.5(7)
C17 B15 B20 B16 -37.6(6)
B19 B15 B20 B16 -137.7(7)
B14 B15 B20 B16 -99.5(7)
C17 B15 B20 B19 100.1(7)
B14 B15 B20 B19 38.2(6)
B16 B15 B20 B19 137.7(7)
B15 B19 B20 B21 100.8(7)
B22 B19 B20 B21 -37.7(6)
B18 B19 B20 B21 -0.6(9)
B14 B19 B20 B21 63.4(9)
B15 B19 B20 B22 138.6(7)
B18 B19 B20 B22 37.2(6)
B14 B19 B20 B22 101.1(7)
B15 B19 B20 B16 37.8(6)
B22 B19 B20 B16 -100.7(7)
B18 B19 B20 B16 -63.6(9)
B14 B19 B20 B16 0.4(9)
B22 B19 B20 B15 -138.6(7)
B18 B19 B20 B15 -101.4(7)
B14 B19 B20 B15 -37.5(7)
C17 C18 B21 B20 -1.7(8)
B13 C18 B21 B20 65.2(8)
B16 C18 B21 B20 -40.0(6)
B17 C18 B21 B20 102.5(7)
P2 C18 B21 B20 -142.0(6)
C17 C18 B21 B16 38.3(6)
B13 C18 B21 B16 105.2(7)
B17 C18 B21 B16 142.5(6)
P2 C18 B21 B16 -102.0(7)
C17 C18 B21 B17 -104.2(6)
B13 C18 B21 B17 -37.3(6)
B16 C18 B21 B17 -142.5(6)
P2 C18 B21 B17 115.5(7)
C17 C18 B21 B22 -64.0(8)
B13 C18 B21 B22 2.9(9)
B16 C18 B21 B22 -102.3(7)
B17 C18 B21 B22 40.2(6)
P2 C18 B21 B22 155.7(6)
B22 B20 B21 C18 -98.2(7)
B16 B20 B21 C18 39.1(6)
B15 B20 B21 C18 0.7(9)
B19 B20 B21 C18 -61.0(8)
B22 B20 B21 B16 -137.3(7)
B15 B20 B21 B16 -38.4(6)
B19 B20 B21 B16 -100.1(7)
B22 B20 B21 B17 -36.8(6)
B16 B20 B21 B17 100.4(7)
B15 B20 B21 B17 62.0(8)
B19 B20 B21 B17 0.3(8)
B16 B20 B21 B22 137.3(7)
B15 B20 B21 B22 98.8(8)
B19 B20 B21 B22 37.1(6)
C17 B16 B21 C18 -35.2(5)
B20 B16 B21 C18 -134.5(7)
B15 B16 B21 C18 -96.7(6)
C18 B16 B21 B20 134.5(7)
C17 B16 B21 B20 99.2(7)
B15 B16 B21 B20 37.8(6)
C18 B16 B21 B17 33.1(5)
C17 B16 B21 B17 -2.2(8)
B20 B16 B21 B17 -101.4(7)
B15 B16 B21 B17 -63.6(8)
C18 B16 B21 B22 96.3(6)
C17 B16 B21 B22 61.1(7)
B20 B16 B21 B22 -38.1(6)
B15 B16 B21 B22 -0.3(8)
B22 B17 B21 C18 133.8(7)
B18 B17 B21 C18 96.9(6)
B13 B17 B21 C18 33.2(5)
C18 B17 B21 B20 -96.9(7)
B22 B17 B21 B20 36.9(6)
B18 B17 B21 B20 0.0(8)
B13 B17 B21 B20 -63.7(7)
C18 B17 B21 B16 -33.1(5)
B22 B17 B21 B16 100.7(7)
B18 B17 B21 B16 63.9(8)
B13 B17 B21 B16 0.2(8)
C18 B17 B21 B22 -133.8(7)
B18 B17 B21 B22 -36.8(6)
B13 B17 B21 B22 -100.5(7)
B15 B19 B22 B18 101.6(7)
B14 B19 B22 B18 38.4(6)
B20 B19 B22 B18 138.8(6)
B15 B19 B22 B17 63.9(9)
B18 B19 B22 B17 -37.7(6)
B14 B19 B22 B17 0.7(9)
B20 B19 B22 B17 101.1(7)
B15 B19 B22 B20 -37.2(6)
B18 B19 B22 B20 -138.8(6)
B14 B19 B22 B20 -100.4(7)
B15 B19 B22 B21 0.6(9)
B18 B19 B22 B21 -101.1(7)
B14 B19 B22 B21 -62.7(9)
B20 B19 B22 B21 37.8(6)
B14 B18 B22 B19 -37.8(6)
B17 B18 B22 B19 -137.9(7)
B13 B18 B22 B19 -99.6(7)
B19 B18 B22 B17 137.9(7)
B14 B18 B22 B17 100.1(7)
B13 B18 B22 B17 38.3(6)
B19 B18 B22 B20 37.7(6)
B14 B18 B22 B20 -0.2(9)
B17 B18 B22 B20 -100.2(7)
B13 B18 B22 B20 -62.0(9)
B19 B18 B22 B21 101.1(8)
B14 B18 B22 B21 63.2(9)
B17 B18 B22 B21 -36.8(6)
B13 B18 B22 B21 1.4(9)
C18 B17 B22 B19 -61.3(8)
B21 B17 B22 B19 -101.3(7)
B18 B17 B22 B19 37.6(6)
B13 B17 B22 B19 -0.9(8)
C18 B17 B22 B18 -98.9(6)
B21 B17 B22 B18 -138.9(7)
B13 B17 B22 B18 -38.4(6)
C18 B17 B22 B20 3.4(9)
B21 B17 B22 B20 -36.6(7)
B18 B17 B22 B20 102.2(8)
B13 B17 B22 B20 63.8(8)
C18 B17 B22 B21 40.0(6)
B18 B17 B22 B21 138.9(7)
B13 B17 B22 B21 100.5(7)
B21 B20 B22 B19 137.7(7)
B16 B20 B22 B19 99.6(7)
B15 B20 B22 B19 36.0(6)
B21 B20 B22 B18 100.6(7)
B16 B20 B22 B18 62.5(9)
B15 B20 B22 B18 -1.1(9)
B19 B20 B22 B18 -37.1(6)
B21 B20 B22 B17 36.7(6)
B16 B20 B22 B17 -1.3(10)
B15 B20 B22 B17 -65.0(8)
B19 B20 B22 B17 -101.0(7)
B16 B20 B22 B21 -38.0(6)
B15 B20 B22 B21 -101.7(7)
B19 B20 B22 B21 -137.7(7)
C18 B21 B22 B19 61.0(8)
B20 B21 B22 B19 -38.4(7)
B16 B21 B22 B19 -0.1(9)
B17 B21 B22 B19 100.5(7)
C18 B21 B22 B18 -2.5(9)
B20 B21 B22 B18 -101.9(8)
B16 B21 B22 B18 -63.6(8)
B17 B21 B22 B18 37.0(6)
C18 B21 B22 B17 -39.5(6)
B20 B21 B22 B17 -138.9(7)
B16 B21 B22 B17 -100.6(7)
C18 B21 B22 B20 99.4(7)
B16 B21 B22 B20 38.3(6)
B17 B21 B22 B20 138.9(7)
